data_7004206
loop_
_publ_author_name
'Nie, Feng-Mei'
'Demeshko, Serhiy'
'Fuchs, Sebastian'
'Dechert, Sebastian'
'Pruschke, Thomas'
'Meyer, Franc'

_publ_section_title
;
 Targeted self-assembly and quantum Monte Carlo magnetic study of an
 alternating nickel(ii) 1D coordination polymer composed of highly
 preorganized binuclear tectons
;
_journal_issue 30
_journal_name_full 'Dalton Transactions'
_journal_page_first 3971
_journal_page_last 3977
_journal_paper_doi 10.1039/B804292F
_journal_year 2008
_chemical_formula_moiety 'C35 H45 N11 Ni2 O2 2+, 2(Cl O4 -)'
_chemical_formula_sum 'C35 H45 Cl2 N11 Ni2 O10'
_chemical_formula_weight 968.14
_chemical_name_systematic
;
?
;
_space_group_IT_number 2
_symmetry_cell_setting triclinic
_symmetry_space_group_name_Hall '-P 1'
_symmetry_space_group_name_H-M 'P -1'
_atom_sites_solution_hydrogens geom
_atom_sites_solution_primary direct
_atom_sites_solution_secondary difmap
_audit_creation_method SHELXL-97
_cell_angle_alpha 81.243(5)
_cell_angle_beta 81.304(5)
_cell_angle_gamma 79.630(5)
_cell_formula_units_Z 2
_cell_length_a 8.3837(5)
_cell_length_b 12.5115(8)
_cell_length_c 19.9157(13)
_cell_measurement_reflns_used 30089
_cell_measurement_temperature 133(2)
_cell_measurement_theta_max 24.68
_cell_measurement_theta_min 1.67
_cell_volume 2014.4(2)
_computing_cell_refinement 'X-AREA (Stoe & Cie, 2002)'
_computing_data_collection 'X-AREA (Stoe & Cie, 2002)'
_computing_data_reduction 'X-AREA (Stoe & Cie, 2002)'
_computing_molecular_graphics 'DIAMOND (Brandenburg, 2001)'
_computing_publication_material 'SHELXL-97 (Sheldrick, 1997)'
_computing_structure_refinement 'SHELXL-97 (Sheldrick, 1997)'
_computing_structure_solution 'SHELXS-97 (Sheldrick, 1990)'
_diffrn_ambient_temperature 133(2)
_diffrn_measured_fraction_theta_full 0.996
_diffrn_measured_fraction_theta_max 0.996
_diffrn_measurement_device_type 'Stoe IPDS II'
_diffrn_measurement_method \w
_diffrn_radiation_monochromator graphite
_diffrn_radiation_source 'fine-focus sealed tube'
_diffrn_radiation_type MoK\a
_diffrn_radiation_wavelength 0.71073
_diffrn_reflns_av_R_equivalents 0.0374
_diffrn_reflns_av_sigmaI/netI 0.0334
_diffrn_reflns_limit_h_max 9
_diffrn_reflns_limit_h_min -9
_diffrn_reflns_limit_k_max 14
_diffrn_reflns_limit_k_min -14
_diffrn_reflns_limit_l_max 23
_diffrn_reflns_limit_l_min -23
_diffrn_reflns_number 30089
_diffrn_reflns_theta_full 24.68
_diffrn_reflns_theta_max 24.68
_diffrn_reflns_theta_min 1.67
_exptl_absorpt_coefficient_mu 1.139
_exptl_absorpt_correction_T_max 0.8239
_exptl_absorpt_correction_T_min 0.6571
_exptl_absorpt_correction_type numerical
_exptl_absorpt_process_details 'X-RED (Stoe & Cie, 2002)'
_exptl_crystal_colour green
_exptl_crystal_density_diffrn 1.596
_exptl_crystal_density_method 'not measured'
_exptl_crystal_description block
_exptl_crystal_F_000 1004
_exptl_crystal_size_max 0.43
_exptl_crystal_size_mid 0.31
_exptl_crystal_size_min 0.20
_refine_diff_density_max 1.578
_refine_diff_density_min -0.834
_refine_diff_density_rms 0.086
_refine_ls_extinction_method none
_refine_ls_goodness_of_fit_ref 1.048
_refine_ls_hydrogen_treatment mixed
_refine_ls_matrix_type full
_refine_ls_number_parameters 537
_refine_ls_number_reflns 6812
_refine_ls_number_restraints 82
_refine_ls_restrained_S_all 1.168
_refine_ls_R_factor_all 0.0745
_refine_ls_R_factor_gt 0.0565
_refine_ls_shift/su_max 0.001
_refine_ls_shift/su_mean 0.000
_refine_ls_structure_factor_coef Fsqd
_refine_ls_weighting_details 'calc w=1/[\s^2^(Fo^2^)+(0.0996P)^2^+1.8211P] where P=(Fo^2^+2Fc^2^)/3'
_refine_ls_weighting_scheme calc
_refine_ls_wR_factor_gt 0.1522
_refine_ls_wR_factor_ref 0.1609
_reflns_number_gt 5196
_reflns_number_total 6812
_reflns_threshold_expression >2sigma(I)
_cod_data_source_file B804292F.txt
_cod_data_source_block 1-k138-1
_cod_database_code 7004206

loop_
_symmetry_equiv_pos_as_xyz
'x, y, z'
'-x, -y, -z'

loop_
_atom_site_label
_atom_site_type_symbol
_atom_site_fract_x
_atom_site_fract_y
_atom_site_fract_z
_atom_site_U_iso_or_equiv
_atom_site_adp_type
_atom_site_occupancy
_atom_site_symmetry_multiplicity
_atom_site_calc_flag
_atom_site_refinement_flags
_atom_site_disorder_assembly
_atom_site_disorder_group
Ni1 Ni 0.57743(8) 0.32308(5) 0.79940(4) 0.0389(2) Uani 1 1 d . . .
Ni2 Ni 0.52235(7) 0.65371(5) 0.66968(3) 0.0332(2) Uani 1 1 d . A .
Cl1 Cl 0.93664(18) 0.79193(12) 0.44165(8) 0.0573(4) Uani 1 1 d D . .
Cl2 Cl 0.69367(16) 0.74739(12) 0.93333(7) 0.0474(3) Uani 1 1 d . . .
N1 N 0.5006(5) 0.3936(3) 0.7081(2) 0.0376(10) Uani 1 1 d . A .
N2 N 0.4871(5) 0.4939(3) 0.6685(2) 0.0374(10) Uani 1 1 d . . .
N3 N 0.4298(6) 0.2080(3) 0.7882(3) 0.0491(12) Uani 1 1 d D A .
N4 N 0.3926(5) 0.4183(3) 0.8573(2) 0.0389(10) Uani 1 1 d . A .
N6 N 0.3395(6) 0.6819(4) 0.5997(2) 0.0419(10) Uani 1 1 d . . .
N7 N 0.3493(5) 0.7088(3) 0.7491(2) 0.0330(9) Uani 1 1 d . . .
N8 N 0.5844(5) 0.8149(3) 0.6427(2) 0.0399(10) Uani 1 1 d . . .
N9 N 0.7476(6) 0.4290(4) 0.7907(3) 0.0504(12) Uani 1 1 d . A .
N10 N 0.7205(5) 0.5207(4) 0.7639(2) 0.0421(11) Uani 1 1 d . . .
N11 N 0.6986(5) 0.6099(4) 0.7367(3) 0.0448(11) Uani 1 1 d . A .
O1 O 0.7777(5) 0.2190(3) 0.7351(2) 0.0609(12) Uani 1 1 d D A .
O2 O 0.7177(6) 0.6180(3) 0.5873(2) 0.0625(13) Uani 1 1 d D . .
C1 C 0.3796(8) 0.3807(5) 0.6172(3) 0.0551(15) Uani 1 1 d . . .
H1A H 0.3291 0.3532 0.5866 0.080 Uiso 1 1 calc R A .
C2 C 0.4359(7) 0.3268(5) 0.6773(3) 0.0500(15) Uani 1 1 d . A .
C3 C 0.4160(7) 0.4847(5) 0.6135(3) 0.0454(13) Uani 1 1 d . A .
C4 C 0.4308(9) 0.2126(5) 0.7128(3) 0.0609(17) Uani 1 1 d . . .
H4A H 0.3336 0.1879 0.7041 0.080 Uiso 1 1 calc R A .
H4B H 0.5254 0.1637 0.6946 0.080 Uiso 1 1 calc R . .
C5 C 0.2615(7) 0.2328(5) 0.8230(4) 0.0631(19) Uani 1 1 d . . .
H5A H 0.2634 0.2133 0.8720 0.080 Uiso 1 1 calc R A .
H5B H 0.1948 0.1868 0.8086 0.080 Uiso 1 1 calc R . .
C6 C 0.1806(7) 0.3516(5) 0.8097(4) 0.0551(16) Uani 1 1 d . A .
H6A H 0.2082 0.3786 0.7618 0.080 Uiso 1 1 calc R . .
H6B H 0.0629 0.3551 0.8184 0.080 Uiso 1 1 calc R . .
C7 C 0.2310(6) 0.4246(4) 0.8531(3) 0.0430(13) Uani 1 1 d . . .
C8 C 0.1151(8) 0.4935(5) 0.8900(3) 0.0550(16) Uani 1 1 d . A .
H8 H 0.0050 0.4953 0.8872 0.080 Uiso 1 1 calc R . .
C9 C 0.1589(8) 0.5594(5) 0.9307(3) 0.0567(16) Uani 1 1 d . . .
H9 H 0.0802 0.6066 0.9548 0.080 Uiso 1 1 calc R A .
C10 C 0.3237(8) 0.5537(5) 0.9349(3) 0.0541(15) Uani 1 1 d . A .
H10 H 0.3584 0.5968 0.9622 0.080 Uiso 1 1 calc R . .
C11 C 0.4356(8) 0.4825(5) 0.8976(3) 0.0480(14) Uani 1 1 d . . .
H11 H 0.5461 0.4789 0.9005 0.080 Uiso 1 1 calc R A .
C12A C 0.5016(15) 0.0964(7) 0.8222(8) 0.047(4) Uiso 0.58(3) 1 d PD A 1
H12A H 0.4316 0.0451 0.8171 0.080 Uiso 0.58(3) 1 calc PR A 1
H12B H 0.6068 0.0744 0.7961 0.080 Uiso 0.58(3) 1 calc PR A 1
C13A C 0.5273(16) 0.0810(10) 0.8968(8) 0.054(4) Uiso 0.58(3) 1 d PD A 1
H13A H 0.4266 0.1121 0.9227 0.080 Uiso 0.58(3) 1 calc PR A 1
H13B H 0.5461 0.0030 0.9123 0.080 Uiso 0.58(3) 1 calc PR A 1
C14A C 0.6646(18) 0.1298(8) 0.9144(6) 0.044(3) Uiso 0.58(3) 1 d PD A 1
C15A C 0.7621(19) 0.0700(9) 0.9629(6) 0.051(3) Uiso 0.58(3) 1 d PD A 1
H15A H 0.7510 -0.0020 0.9800 0.080 Uiso 0.58(3) 1 calc PR A 1
C16A C 0.874(2) 0.1201(10) 0.9845(6) 0.057(4) Uiso 0.58(3) 1 d PD A 1
H16A H 0.9404 0.0812 1.0165 0.080 Uiso 0.58(3) 1 calc PR A 1
C17A C 0.8903(17) 0.2274(12) 0.9597(6) 0.054(3) Uiso 0.58(3) 1 d PD A 1
H17A H 0.9636 0.2629 0.9750 0.080 Uiso 0.58(3) 1 calc PR A 1
C18A C 0.7931(15) 0.2783(11) 0.9115(5) 0.040(3) Uiso 0.58(3) 1 d PD A 1
H18A H 0.8057 0.3497 0.8931 0.080 Uiso 0.58(3) 1 calc PR A 1
N5A N 0.6832(14) 0.2354(9) 0.8887(6) 0.046(4) Uiso 0.58(3) 1 d PD A 1
C12B C 0.4916(19) 0.0896(8) 0.8031(10) 0.043(5) Uiso 0.42(3) 1 d PD A 2
H12C H 0.5984 0.0704 0.7776 0.080 Uiso 0.42(3) 1 calc PR A 2
H12D H 0.4172 0.0461 0.7916 0.080 Uiso 0.42(3) 1 calc PR A 2
C13B C 0.5011(19) 0.0721(12) 0.8784(9) 0.047(5) Uiso 0.42(3) 1 d PD A 2
H13C H 0.3950 0.1018 0.9009 0.080 Uiso 0.42(3) 1 calc PR A 2
H13D H 0.5177 -0.0063 0.8927 0.080 Uiso 0.42(3) 1 calc PR A 2
C14B C 0.627(2) 0.1180(10) 0.9060(7) 0.040(5) Uiso 0.42(3) 1 d PD A 2
C15B C 0.709(2) 0.0527(11) 0.9578(7) 0.046(4) Uiso 0.42(3) 1 d PD A 2
H15B H 0.6887 -0.0184 0.9722 0.080 Uiso 0.42(3) 1 calc PR A 2
C16B C 0.818(2) 0.0934(11) 0.9872(6) 0.040(4) Uiso 0.42(3) 1 d PD A 2
H16B H 0.8677 0.0518 1.0236 0.080 Uiso 0.42(3) 1 calc PR A 2
C17B C 0.855(2) 0.1973(13) 0.9625(7) 0.044(4) Uiso 0.42(3) 1 d PD A 2
H17B H 0.9322 0.2267 0.9801 0.080 Uiso 0.42(3) 1 calc PR A 2
C18B C 0.772(2) 0.2532(15) 0.9109(8) 0.051(6) Uiso 0.42(3) 1 d PD A 2
H18B H 0.7938 0.3236 0.8951 0.080 Uiso 0.42(3) 1 calc PR A 2
N5B N 0.6641(16) 0.2197(10) 0.8805(7) 0.031(4) Uiso 0.42(3) 1 d PD A 2
C19 C 0.3876(8) 0.5834(5) 0.5626(3) 0.0523(15) Uani 1 1 d . A .
H19A H 0.3015 0.5773 0.5366 0.080 Uiso 1 1 calc R . .
H19B H 0.4864 0.5902 0.5310 0.080 Uiso 1 1 calc R . .
C20 C 0.1644(7) 0.6849(5) 0.6318(3) 0.0469(13) Uani 1 1 d . A .
H20A H 0.1104 0.6459 0.6057 0.080 Uiso 1 1 calc R . .
H20B H 0.1105 0.7606 0.6278 0.080 Uiso 1 1 calc R . .
C21 C 0.1401(6) 0.6363(5) 0.7063(3) 0.0425(12) Uani 1 1 d . . .
H21A H 0.0259 0.6293 0.7194 0.080 Uiso 1 1 calc R A .
H21B H 0.2039 0.5635 0.7116 0.080 Uiso 1 1 calc R . .
C22 C 0.1889(6) 0.7037(4) 0.7531(3) 0.0367(11) Uani 1 1 d . A .
C23 C 0.0727(7) 0.7613(5) 0.7974(3) 0.0468(13) Uani 1 1 d . . .
H23 H -0.0375 0.7578 0.7985 0.080 Uiso 1 1 calc R A .
C24 C 0.1206(8) 0.8238(5) 0.8400(3) 0.0534(15) Uani 1 1 d . A .
H24 H 0.0437 0.8644 0.8689 0.080 Uiso 1 1 calc R . .
C25 C 0.2863(8) 0.8244(5) 0.8385(3) 0.0477(14) Uani 1 1 d . . .
H25 H 0.3233 0.8625 0.8681 0.080 Uiso 1 1 calc R A .
C26 C 0.3950(7) 0.7674(4) 0.7923(3) 0.0389(12) Uani 1 1 d . A .
H26 H 0.5058 0.7694 0.7909 0.080 Uiso 1 1 calc R . .
C27 C 0.3520(8) 0.7829(5) 0.5505(3) 0.0508(14) Uani 1 1 d . A .
H27A H 0.2663 0.7941 0.5213 0.080 Uiso 1 1 calc R . .
H27B H 0.4564 0.7738 0.5217 0.080 Uiso 1 1 calc R . .
C28 C 0.3368(7) 0.8832(5) 0.5874(3) 0.0495(14) Uani 1 1 d . . .
H28A H 0.2954 0.9477 0.5575 0.080 Uiso 1 1 calc R A .
H28B H 0.2572 0.8763 0.6279 0.080 Uiso 1 1 calc R . .
C29 C 0.4946(7) 0.9002(4) 0.6085(3) 0.0417(13) Uani 1 1 d . A .
C30 C 0.5470(8) 1.0016(4) 0.5918(3) 0.0494(14) Uani 1 1 d . . .
H30 H 0.4822 1.0599 0.5689 0.080 Uiso 1 1 calc R A .
C31 C 0.6916(8) 1.0160(5) 0.6086(3) 0.0568(17) Uani 1 1 d . A .
H31 H 0.7277 1.0832 0.5965 0.080 Uiso 1 1 calc R . .
C32 C 0.7844(8) 0.9299(5) 0.6440(4) 0.0611(18) Uani 1 1 d . . .
H32 H 0.8833 0.9377 0.6569 0.080 Uiso 1 1 calc R A .
C33 C 0.7261(7) 0.8320(5) 0.6595(4) 0.0527(15) Uani 1 1 d . A .
H33 H 0.7890 0.7737 0.6832 0.080 Uiso 1 1 calc R . .
C34A C 0.9037(17) 0.1313(13) 0.7565(6) 0.069(4) Uiso 0.67(4) 1 d PD A 3
H34A H 0.9902 0.1218 0.7194 0.080 Uiso 0.67(4) 1 calc PR A 3
H34B H 0.8586 0.0648 0.7695 0.080 Uiso 0.67(4) 1 calc PR A 3
H34C H 0.9460 0.1491 0.7949 0.080 Uiso 0.67(4) 1 calc PR A 3
C34B C 0.9370(17) 0.182(3) 0.7510(10) 0.055(8) Uiso 0.33(4) 1 d PD A 4
H34D H 0.9330 0.1444 0.7968 0.080 Uiso 0.33(4) 1 calc PR A 4
H34E H 0.9929 0.2437 0.7477 0.080 Uiso 0.33(4) 1 calc PR A 4
H34F H 0.9942 0.1331 0.7195 0.080 Uiso 0.33(4) 1 calc PR A 4
C35 C 0.8306(8) 0.5164(5) 0.5874(4) 0.0605(18) Uani 1 1 d . A .
H35A H 0.9183 0.5194 0.6126 0.080 Uiso 1 1 calc R . .
H35B H 0.8740 0.5052 0.5411 0.080 Uiso 1 1 calc R . .
H35C H 0.7746 0.4569 0.6085 0.080 Uiso 1 1 calc R . .
O3A O 0.7648(8) 0.7916(7) 0.4660(4) 0.071(3) Uiso 0.550(9) 1 d PD B 5
O4A O 1.0342(13) 0.7322(9) 0.4890(5) 0.140(6) Uiso 0.550(9) 1 d PD B 5
O5A O 0.9654(10) 0.7289(6) 0.3807(4) 0.074(3) Uiso 0.550(9) 1 d PD B 5
O6A O 0.9641(11) 0.8983(6) 0.4171(5) 0.086(3) Uiso 0.550(9) 1 d PD B 5
O3B O 1.0996(10) 0.7537(8) 0.4091(5) 0.077(4) Uiso 0.450(9) 1 d PD B 6
O4B O 0.8269(12) 0.8364(9) 0.3971(5) 0.093(4) Uiso 0.450(9) 1 d PD B 6
O5B O 0.9626(15) 0.8762(9) 0.4814(6) 0.119(6) Uiso 0.450(9) 1 d PD B 6
O6B O 0.8895(17) 0.7034(10) 0.4899(7) 0.172(9) Uiso 0.450(9) 1 d PD B 6
O7 O 0.6981(6) 0.8234(4) 0.8709(2) 0.0660(12) Uani 1 1 d . . .
O8 O 0.5319(6) 0.7573(5) 0.9680(3) 0.0752(14) Uani 1 1 d . . .
O9 O 0.8014(7) 0.7720(5) 0.9757(3) 0.0830(16) Uani 1 1 d . . .
O10 O 0.7461(7) 0.6384(4) 0.9162(3) 0.0727(13) Uani 1 1 d . . .
H1 H 0.785(5) 0.248(4) 0.6956(16) 0.080 Uiso 1 1 d D . .
H2 H 0.751(9) 0.674(4) 0.569(4) 0.080 Uiso 1 1 d D . .

loop_
_atom_site_aniso_label
_atom_site_aniso_U_11
_atom_site_aniso_U_22
_atom_site_aniso_U_33
_atom_site_aniso_U_23
_atom_site_aniso_U_13
_atom_site_aniso_U_12
Ni1 0.0298(4) 0.0328(4) 0.0501(4) -0.0014(3) 0.0055(3) -0.0063(3)
Ni2 0.0272(3) 0.0322(3) 0.0391(4) -0.0053(3) 0.0029(3) -0.0068(3)
Cl1 0.0471(8) 0.0569(9) 0.0620(9) 0.0110(7) -0.0028(7) -0.0117(7)
Cl2 0.0335(7) 0.0546(8) 0.0545(8) -0.0157(6) -0.0002(6) -0.0056(6)
N1 0.034(2) 0.034(2) 0.045(2) -0.0100(18) 0.0036(19) -0.0090(18)
N2 0.033(2) 0.037(2) 0.041(2) -0.0080(18) 0.0055(19) -0.0087(18)
N3 0.040(3) 0.030(2) 0.074(3) -0.009(2) 0.008(2) -0.0076(19)
N4 0.033(2) 0.033(2) 0.048(3) -0.0019(19) 0.0019(19) -0.0060(18)
N6 0.044(3) 0.048(3) 0.034(2) -0.0068(19) -0.0026(19) -0.009(2)
N7 0.031(2) 0.033(2) 0.036(2) -0.0026(17) -0.0040(17) -0.0079(17)
N8 0.033(2) 0.033(2) 0.051(3) -0.0023(19) 0.0044(19) -0.0062(18)
N9 0.034(3) 0.046(3) 0.069(3) 0.008(2) -0.009(2) -0.012(2)
N10 0.023(2) 0.045(3) 0.059(3) -0.004(2) -0.003(2) -0.0099(19)
N11 0.033(2) 0.031(2) 0.073(3) -0.004(2) -0.014(2) -0.0065(19)
O1 0.058(3) 0.052(2) 0.063(3) -0.008(2) 0.014(2) -0.003(2)
O2 0.054(3) 0.047(2) 0.073(3) -0.007(2) 0.030(2) -0.005(2)
C1 0.066(4) 0.055(4) 0.051(4) -0.021(3) -0.004(3) -0.015(3)
C2 0.048(3) 0.038(3) 0.065(4) -0.021(3) 0.010(3) -0.012(3)
C3 0.046(3) 0.048(3) 0.043(3) -0.019(2) 0.003(3) -0.008(3)
C4 0.075(5) 0.042(3) 0.070(4) -0.019(3) 0.000(3) -0.020(3)
C5 0.039(3) 0.041(3) 0.106(5) -0.015(3) 0.019(3) -0.017(3)
C6 0.029(3) 0.045(3) 0.092(5) -0.018(3) 0.006(3) -0.012(2)
C7 0.034(3) 0.033(3) 0.055(3) 0.000(2) 0.010(2) -0.007(2)
C8 0.040(3) 0.039(3) 0.077(4) -0.003(3) 0.009(3) -0.002(3)
C9 0.055(4) 0.043(3) 0.063(4) -0.011(3) 0.013(3) 0.003(3)
C10 0.063(4) 0.049(3) 0.050(3) -0.011(3) -0.006(3) -0.004(3)
C11 0.047(3) 0.046(3) 0.047(3) -0.005(3) 0.000(3) -0.003(3)
C19 0.062(4) 0.055(3) 0.042(3) -0.017(3) -0.006(3) -0.007(3)
C20 0.036(3) 0.057(3) 0.050(3) -0.008(3) -0.011(2) -0.008(3)
C21 0.027(3) 0.046(3) 0.055(3) -0.007(2) -0.001(2) -0.011(2)
C22 0.032(3) 0.033(2) 0.041(3) 0.001(2) 0.001(2) -0.004(2)
C23 0.033(3) 0.057(3) 0.046(3) -0.007(3) 0.007(2) -0.005(2)
C24 0.053(4) 0.052(3) 0.047(3) -0.011(3) 0.010(3) 0.002(3)
C25 0.060(4) 0.044(3) 0.039(3) -0.011(2) 0.001(3) -0.009(3)
C26 0.042(3) 0.035(3) 0.040(3) -0.003(2) -0.004(2) -0.009(2)
C27 0.056(4) 0.056(3) 0.038(3) 0.002(3) -0.006(3) -0.008(3)
C28 0.048(3) 0.047(3) 0.047(3) 0.006(3) -0.007(3) 0.001(3)
C29 0.042(3) 0.039(3) 0.037(3) -0.002(2) 0.008(2) -0.003(2)
C30 0.057(4) 0.034(3) 0.050(3) -0.002(2) 0.008(3) -0.003(3)
C31 0.065(4) 0.031(3) 0.068(4) -0.005(3) 0.016(3) -0.012(3)
C32 0.044(3) 0.043(3) 0.095(5) -0.011(3) 0.008(3) -0.015(3)
C33 0.035(3) 0.036(3) 0.083(4) 0.000(3) 0.000(3) -0.008(2)
C35 0.039(3) 0.055(4) 0.085(5) -0.030(3) 0.022(3) -0.006(3)
O7 0.059(3) 0.064(3) 0.068(3) -0.006(2) 0.003(2) -0.004(2)
O8 0.039(2) 0.110(4) 0.070(3) -0.023(3) 0.015(2) -0.004(3)
O9 0.077(4) 0.101(4) 0.086(4) -0.021(3) -0.031(3) -0.029(3)
O10 0.077(3) 0.055(3) 0.084(3) -0.021(2) -0.001(3) -0.001(2)

loop_
_atom_type_symbol
_atom_type_description
_atom_type_scat_dispersion_real
_atom_type_scat_dispersion_imag
_atom_type_scat_source
C C 0.0033 0.0016 'International Tables Vol C Tables 4.2.6.8 and 6.1.1.4'
H H 0.0000 0.0000 'International Tables Vol C Tables 4.2.6.8 and 6.1.1.4'
N N 0.0061 0.0033 'International Tables Vol C Tables 4.2.6.8 and 6.1.1.4'
O O 0.0106 0.0060 'International Tables Vol C Tables 4.2.6.8 and 6.1.1.4'
Cl Cl 0.1484 0.1585 'International Tables Vol C Tables 4.2.6.8 and 6.1.1.4'
Ni Ni 0.3393 1.1124 'International Tables Vol C Tables 4.2.6.8 and 6.1.1.4'

loop_
_geom_angle_atom_site_label_1
_geom_angle_atom_site_label_2
_geom_angle_atom_site_label_3
_geom_angle
_geom_angle_site_symmetry_1
_geom_angle_site_symmetry_3
_geom_angle_publ_flag
N1 Ni1 N5B 166.7(5) . . ?
N1 Ni1 N9 91.68(18) . . ?
N5B Ni1 N9 95.7(4) . . ?
N1 Ni1 N4 93.93(17) . . ?
N5B Ni1 N4 96.4(4) . . ?
N9 Ni1 N4 95.31(19) . . ?
N1 Ni1 N3 81.55(19) . . ?
N5B Ni1 N3 89.2(5) . . ?
N9 Ni1 N3 168.1(2) . . ?
N4 Ni1 N3 94.88(18) . . ?
N1 Ni1 N5A 172.7(3) . . ?
N5B Ni1 N5A 8.8(4) . . ?
N9 Ni1 N5A 87.7(4) . . ?
N4 Ni1 N5A 93.4(3) . . ?
N3 Ni1 N5A 97.7(4) . . ?
N1 Ni1 O1 85.49(17) . . ?
N5B Ni1 O1 84.2(4) . . ?
N9 Ni1 O1 85.03(19) . . ?
N4 Ni1 O1 179.34(18) . . ?
N3 Ni1 O1 84.72(17) . . ?
N5A Ni1 O1 87.2(3) . . ?
N2 Ni2 N11 94.58(17) . . ?
N2 Ni2 N7 104.04(15) . . ?
N11 Ni2 N7 90.18(18) . . ?
N2 Ni2 N8 164.55(16) . . ?
N11 Ni2 N8 91.64(18) . . ?
N7 Ni2 N8 90.05(16) . . ?
N2 Ni2 O2 84.26(16) . . ?
N11 Ni2 O2 87.4(2) . . ?
N7 Ni2 O2 171.53(16) . . ?
N8 Ni2 O2 81.91(16) . . ?
N2 Ni2 N6 79.71(18) . . ?
N11 Ni2 N6 174.26(17) . . ?
N7 Ni2 N6 91.79(16) . . ?
N8 Ni2 N6 93.75(17) . . ?
O2 Ni2 N6 91.39(19) . . ?
O4B Cl1 O4A 170.5(7) . . ?
O4B Cl1 O6A 72.2(6) . . ?
O4A Cl1 O6A 117.3(5) . . ?
O4B Cl1 O6B 114.7(6) . . ?
O6A Cl1 O6B 157.8(7) . . ?
O4A Cl1 O3A 111.2(5) . . ?
O6A Cl1 O3A 110.2(4) . . ?
O4B Cl1 O3B 114.4(5) . . ?
O6A Cl1 O3B 87.6(5) . . ?
O6B Cl1 O3B 106.7(5) . . ?
O3A Cl1 O3B 158.0(5) . . ?
O4B Cl1 O5B 109.8(5) . . ?
O4A Cl1 O5B 77.2(7) . . ?
O6B Cl1 O5B 106.8(5) . . ?
O3A Cl1 O5B 97.7(6) . . ?
O3B Cl1 O5B 103.5(5) . . ?
O4B Cl1 O5A 69.8(6) . . ?
O4A Cl1 O5A 106.6(5) . . ?
O6A Cl1 O5A 107.2(4) . . ?
O6B Cl1 O5A 94.9(7) . . ?
O3A Cl1 O5A 103.3(4) . . ?
O5B Cl1 O5A 155.3(6) . . ?
O8 Cl2 O9 110.0(3) . . ?
O8 Cl2 O10 109.9(3) . . ?
O9 Cl2 O10 109.7(3) . . ?
O8 Cl2 O7 109.6(3) . . ?
O9 Cl2 O7 108.9(3) . . ?
O10 Cl2 O7 108.8(3) . . ?
C2 N1 N2 107.5(5) . . ?
C2 N1 Ni1 113.6(4) . . ?
N2 N1 Ni1 138.8(3) . . ?
C3 N2 N1 107.2(4) . . ?
C3 N2 Ni2 111.7(4) . . ?
N1 N2 Ni2 140.9(3) . . ?
C5 N3 C12B 109.5(7) . . ?
C5 N3 C4 111.1(6) . . ?
C12B N3 C4 97.8(9) . . ?
C5 N3 C12A 106.1(6) . . ?
C4 N3 C12A 113.3(7) . . ?
C5 N3 Ni1 112.5(4) . . ?
C12B N3 Ni1 119.3(8) . . ?
C4 N3 Ni1 105.3(3) . . ?
C12A N3 Ni1 108.5(6) . . ?
C11 N4 C7 117.9(5) . . ?
C11 N4 Ni1 118.5(4) . . ?
C7 N4 Ni1 123.5(4) . . ?
C27 N6 C19 109.8(4) . . ?
C27 N6 C20 108.8(5) . . ?
C19 N6 C20 108.2(5) . . ?
C27 N6 Ni2 111.6(4) . . ?
C19 N6 Ni2 101.6(4) . . ?
C20 N6 Ni2 116.5(3) . . ?
C22 N7 C26 117.8(4) . . ?
C22 N7 Ni2 123.1(3) . . ?
C26 N7 Ni2 118.3(3) . . ?
C33 N8 C29 117.1(5) . . ?
C33 N8 Ni2 117.7(4) . . ?
C29 N8 Ni2 125.2(4) . . ?
N10 N9 Ni1 121.2(4) . . ?
N11 N10 N9 178.0(6) . . ?
N10 N11 Ni2 119.1(4) . . ?
C34B O1 Ni1 125.0(10) . . ?
C34A O1 Ni1 129.8(5) . . ?
C35 O2 Ni2 123.9(4) . . ?
C3 C1 C2 103.8(5) . . ?
N1 C2 C1 110.9(5) . . ?
N1 C2 C4 117.3(6) . . ?
C1 C2 C4 131.8(6) . . ?
N2 C3 C1 110.6(5) . . ?
N2 C3 C19 117.4(5) . . ?
C1 C3 C19 131.9(6) . . ?
N3 C4 C2 111.0(5) . . ?
N3 C5 C6 115.0(5) . . ?
C7 C6 C5 113.1(6) . . ?
N4 C7 C8 120.7(6) . . ?
N4 C7 C6 118.6(5) . . ?
C8 C7 C6 120.7(5) . . ?
C9 C8 C7 121.4(6) . . ?
C8 C9 C10 118.1(6) . . ?
C11 C10 C9 118.6(6) . . ?
N4 C11 C10 123.4(6) . . ?
C13A C12A N3 120.1(10) . . ?
C14A C13A C12A 117.0(8) . . ?
N5A C14A C15A 120.3(12) . . ?
N5A C14A C13A 120.4(9) . . ?
C15A C14A C13A 119.0(10) . . ?
C16A C15A C14A 118.5(10) . . ?
C15A C16A C17A 121.0(9) . . ?
C18A C17A C16A 116.4(13) . . ?
N5A C18A C17A 125.6(12) . . ?
C18A N5A C14A 118.1(9) . . ?
C18A N5A Ni1 117.6(7) . . ?
C14A N5A Ni1 123.2(9) . . ?
N3 C12B C13B 104.2(11) . . ?
C14B C13B C12B 119.7(10) . . ?
N5B C14B C15B 120.6(14) . . ?
N5B C14B C13B 121.4(10) . . ?
C15B C14B C13B 118.0(11) . . ?
C16B C15B C14B 120.1(12) . . ?
C15B C16B C17B 119.6(10) . . ?
C18B C17B C16B 115.7(14) . . ?
N5B C18B C17B 128.0(14) . . ?
C18B N5B C14B 115.8(10) . . ?
C18B N5B Ni1 116.6(8) . . ?
C14B N5B Ni1 127.6(10) . . ?
C3 C19 N6 108.7(4) . . ?
N6 C20 C21 115.5(4) . . ?
C22 C21 C20 112.9(4) . . ?
N7 C22 C23 121.5(5) . . ?
N7 C22 C21 117.4(4) . . ?
C23 C22 C21 121.1(5) . . ?
C24 C23 C22 120.1(5) . . ?
C23 C24 C25 118.3(5) . . ?
C26 C25 C24 118.6(5) . . ?
N7 C26 C25 123.5(5) . . ?
N6 C27 C28 111.6(5) . . ?
C29 C28 C27 114.3(5) . . ?
N8 C29 C30 121.1(6) . . ?
N8 C29 C28 118.5(5) . . ?
C30 C29 C28 120.4(5) . . ?
C31 C30 C29 120.5(6) . . ?
C30 C31 C32 119.2(5) . . ?
C33 C32 C31 117.8(6) . . ?
N8 C33 C32 124.4(6) . . ?

loop_
_geom_bond_atom_site_label_1
_geom_bond_atom_site_label_2
_geom_bond_distance
_geom_bond_site_symmetry_2
_geom_bond_publ_flag
Ni1 N1 2.041(5) . ?
Ni1 N5B 2.047(10) . ?
Ni1 N9 2.087(5) . ?
Ni1 N4 2.089(4) . ?
Ni1 N3 2.116(5) . ?
Ni1 N5A 2.165(9) . ?
Ni1 O1 2.286(4) . ?
Ni2 N2 2.077(4) . ?
Ni2 N11 2.085(5) . ?
Ni2 N7 2.088(4) . ?
Ni2 N8 2.142(4) . ?
Ni2 O2 2.172(4) . ?
Ni2 N6 2.173(5) . ?
Ni1 Ni2 4.5188(9) . ?
Cl1 O4B 1.362(8) . ?
Cl1 O4A 1.384(7) . ?
Cl1 O6A 1.393(7) . ?
Cl1 O6B 1.424(8) . ?
Cl1 O3A 1.450(6) . ?
Cl1 O3B 1.451(7) . ?
Cl1 O5B 1.474(8) . ?
Cl1 O5A 1.512(7) . ?
Cl2 O8 1.419(5) . ?
Cl2 O9 1.425(5) . ?
Cl2 O10 1.431(5) . ?
Cl2 O7 1.446(5) . ?
N1 C2 1.337(7) . ?
N1 N2 1.372(6) . ?
N2 C3 1.352(7) . ?
N3 C5 1.476(7) . ?
N3 C12B 1.480(10) . ?
N3 C4 1.492(8) . ?
N3 C12A 1.518(9) . ?
N4 C11 1.344(8) . ?
N4 C7 1.358(7) . ?
N6 C27 1.485(7) . ?
N6 C19 1.495(7) . ?
N6 C20 1.506(7) . ?
N7 C22 1.347(7) . ?
N7 C26 1.348(7) . ?
N8 C33 1.342(8) . ?
N8 C29 1.347(7) . ?
N9 N10 1.187(6) . ?
N10 N11 1.160(6) . ?
O1 C34B 1.399(10) . ?
O1 C34A 1.441(8) . ?
O2 C35 1.442(7) . ?
C1 C3 1.377(8) . ?
C1 C2 1.386(9) . ?
C2 C4 1.499(8) . ?
C3 C19 1.482(8) . ?
C5 C6 1.520(8) . ?
C6 C7 1.500(9) . ?
C7 C8 1.380(8) . ?
C8 C9 1.368(10) . ?
C9 C10 1.385(9) . ?
C10 C11 1.384(8) . ?
C12A C13A 1.512(15) . ?
C13A C14A 1.503(16) . ?
C14A N5A 1.369(11) . ?
C14A C15A 1.400(13) . ?
C15A C16A 1.371(17) . ?
C16A C17A 1.381(15) . ?
C17A C18A 1.362(10) . ?
C18A N5A 1.312(14) . ?
C12B C13B 1.495(16) . ?
C13B C14B 1.493(17) . ?
C14B N5B 1.369(12) . ?
C14B C15B 1.401(14) . ?
C15B C16B 1.366(17) . ?
C16B C17B 1.390(16) . ?
C17B C18B 1.364(11) . ?
C18B N5B 1.318(15) . ?
C20 C21 1.514(8) . ?
C21 C22 1.491(8) . ?
C22 C23 1.390(8) . ?
C23 C24 1.382(9) . ?
C24 C25 1.386(9) . ?
C25 C26 1.378(8) . ?
C27 C28 1.525(8) . ?
C28 C29 1.506(8) . ?
C29 C30 1.394(8) . ?
C30 C31 1.354(10) . ?
C31 C32 1.376(10) . ?
C32 C33 1.374(8) . ?

loop_
_geom_hbond_atom_site_label_D
_geom_hbond_atom_site_label_H
_geom_hbond_atom_site_label_A
_geom_hbond_distance_DH
_geom_hbond_distance_HA
_geom_hbond_distance_DA
_geom_hbond_angle_DHA
_geom_hbond_site_symmetry_A
O1 H1 O3B 0.81(2) 2.16(4) 2.891(10) 149(4) 2_766
O1 H1 O5A 0.81(2) 2.43(4) 2.988(9) 127(3) 2_766
O2 H2 O6B 0.81(2) 1.84(6) 2.461(10) 133(7) .
O2 H2 O3A 0.81(2) 2.34(5) 3.022(9) 143(7) .
